data_7018954
loop_
_publ_author_name
'Yang, Fu-Ming'
'Chen, Po-Yuan'
'Lee, Chun-Chin'
'Liu, Yi-Hung'
'Peng, Shie-Ming'
'Chou, Pi-Tai'
'Liu, Shiuh-Tzung'

_publ_section_title
;
 A water soluble and air-stable tripalladium cluster
;
_journal_issue 19
_journal_name_full 'Dalton Transactions'
_journal_page_first 5782
_journal_paper_doi 10.1039/c2dt30079f
_journal_volume 41
_journal_year 2012
_chemical_formula_sum 'C41 H40 Cl6 Co N8 O3 Pd3'
_chemical_formula_weight 1283.64
_chemical_name_systematic
;
?
;
_space_group_IT_number 61
_symmetry_cell_setting orthorhombic
_symmetry_space_group_name_Hall '-P 2ac 2ab'
_symmetry_space_group_name_H-M 'P b c a'
_atom_sites_solution_hydrogens geom
_atom_sites_solution_primary direct
_atom_sites_solution_secondary difmap
_audit_creation_method SHELXL-97
_cell_angle_alpha 90.00
_cell_angle_beta 90.00
_cell_angle_gamma 90.00
_cell_formula_units_Z 8
_cell_length_a 19.4036(3)
_cell_length_b 18.7413(2)
_cell_length_c 23.7872(3)
_cell_measurement_reflns_used 25750
_cell_measurement_temperature 150(2)
_cell_measurement_theta_max 30.1862
_cell_measurement_theta_min 3.1345
_cell_volume 8650.2(2)
_computing_cell_refinement
;
CrysAlisPro, Oxford Diffraction Ltd.,
Version 1.171.33.41 (release 06-05-2009 CrysAlis171 .NET)
(compiled May 6 2009,17:20:42)
Empirical absorption correction using spherical harmonics,
implemented in SCALE3 ABSPACK scaling algorithm.
;
_computing_data_collection
;
CrysAlisPro, Oxford Diffraction Ltd.,
Version 1.171.33.41 (release 06-05-2009 CrysAlis171 .NET)
(compiled May 6 2009,17:20:42)
Empirical absorption correction using spherical harmonics,
implemented in SCALE3 ABSPACK scaling algorithm.
;
_computing_data_reduction
;
CrysAlisPro, Oxford Diffraction Ltd.,
Version 1.171.33.41 (release 06-05-2009 CrysAlis171 .NET)
(compiled May 6 2009,17:20:42)
Empirical absorption correction using spherical harmonics,
implemented in SCALE3 ABSPACK scaling algorithm.
;
_computing_molecular_graphics SHELXTL
_computing_publication_material SHELXTL
_computing_structure_refinement 'SHELXL-97 (Sheldrick, 1997)'
_computing_structure_solution 'SHELXS-97 (Sheldrick, 1990)'
_diffrn_ambient_temperature 150(2)
_diffrn_measured_fraction_theta_full 0.998
_diffrn_measured_fraction_theta_max 0.998
_diffrn_measurement_device_type 'Oxford Diffraction Gemini A'
_diffrn_measurement_method CCD
_diffrn_radiation_monochromator graphite
_diffrn_radiation_source 'fine-focus sealed tube'
_diffrn_radiation_type MoK\a
_diffrn_radiation_wavelength 0.71073
_diffrn_reflns_av_R_equivalents 0.0326
_diffrn_reflns_av_sigmaI/netI 0.0302
_diffrn_reflns_limit_h_max 23
_diffrn_reflns_limit_h_min -25
_diffrn_reflns_limit_k_max 24
_diffrn_reflns_limit_k_min -24
_diffrn_reflns_limit_l_max 30
_diffrn_reflns_limit_l_min -30
_diffrn_reflns_number 53323
_diffrn_reflns_theta_full 27.50
_diffrn_reflns_theta_max 27.50
_diffrn_reflns_theta_min 3.14
_exptl_absorpt_coefficient_mu 2.011
_exptl_absorpt_correction_T_max 1.00000
_exptl_absorpt_correction_T_min 0.88748
_exptl_absorpt_correction_type multi-scan
_exptl_absorpt_process_details
;
CrysAlisPro, Oxford Diffraction Ltd.,
Version 1.171.33.41 (release 06-05-2009 CrysAlis171 .NET)
(compiled May 6 2009,17:20:42)
Empirical absorption correction using spherical harmonics,
implemented in SCALE3 ABSPACK scaling algorithm.
;
_exptl_crystal_colour dark_brown
_exptl_crystal_density_diffrn 1.971
_exptl_crystal_density_method 'not measured'
_exptl_crystal_description plate
_exptl_crystal_F_000 5064
_exptl_crystal_size_max 0.20
_exptl_crystal_size_mid 0.20
_exptl_crystal_size_min 0.15
_platon_squeeze_details
;
PLATON/SQUEEZE was used to treat two Ethanol and one Methanol molecules in the asymmetric unit. These were removed from the model, but included in the empirical formula.
PLATON / Squeeze results (Spek, 2009):
Total Potential Solvent Area Vol 1430.7 Ang^3
per Unit Cell Vol 8650.2 Ang^3 [16.5%]
Total Potential Solvent Accessible Void Vol: 1430.7 Ang^3
Electron Count / Cell = 267 - To be included in D(calc), F000 & Mol.Wght.
Correction - Since two Ethanol and one Methanol with electron count = 70 were removed, then 70 electron will be added into F000. The empirical formula is correct.
;
_refine_diff_density_max 0.717
_refine_diff_density_min -0.546
_refine_diff_density_rms 0.086
_refine_ls_extinction_method none
_refine_ls_goodness_of_fit_ref 0.915
_refine_ls_hydrogen_treatment constr
_refine_ls_matrix_type full
_refine_ls_number_parameters 487
_refine_ls_number_reflns 9916
_refine_ls_number_restraints 0
_refine_ls_restrained_S_all 0.915
_refine_ls_R_factor_all 0.0361
_refine_ls_R_factor_gt 0.0241
_refine_ls_shift/su_max 0.002
_refine_ls_shift/su_mean 0.000
_refine_ls_structure_factor_coef Fsqd
_refine_ls_weighting_details 'calc w=1/[\s^2^(Fo^2^)+(0.0452P)^2^+0.0000P] where P=(Fo^2^+2Fc^2^)/3'
_refine_ls_weighting_scheme calc
_refine_ls_wR_factor_gt 0.0654
_refine_ls_wR_factor_ref 0.0677
_reflns_number_gt 7634
_reflns_number_total 9916
_reflns_threshold_expression >2sigma(I)
_cod_data_source_file c2dt30079f.txt
_cod_data_source_block ic14012
_cod_depositor_comments
;
The following automatic conversions were performed:

'_symmetry_cell_setting' value 'Orthorhombic' changed to
'orthorhombic' according to
/home/saulius/struct/CIF-dictionaries/cif_core.dic dictionary named
'cif_core.dic' version 2.4.1 from 2010-06-29.

Automatic conversion script
Id: cif_fix_values 1715 2011-07-08 13:25:40Z adriana 
;
_cod_original_sg_symbol_H-M Pbca
_cod_database_code 7018954

loop_
_symmetry_equiv_pos_as_xyz
'x, y, z'
'-x+1/2, -y, z+1/2'
'-x, y+1/2, -z+1/2'
'x+1/2, -y+1/2, -z'
'-x, -y, -z'
'x-1/2, y, -z-1/2'
'x, -y-1/2, z-1/2'
'-x-1/2, y-1/2, z'

loop_
_atom_site_label
_atom_site_type_symbol
_atom_site_fract_x
_atom_site_fract_y
_atom_site_fract_z
_atom_site_U_iso_or_equiv
_atom_site_adp_type
_atom_site_occupancy
_atom_site_symmetry_multiplicity
_atom_site_calc_flag
_atom_site_refinement_flags
Pd1 Pd 0.064242(10) 0.752448(9) 0.386283(8) 0.01524(5) Uani 1 1 d .
Pd2 Pd 0.151659(11) 0.737347(10) 0.463695(8) 0.01782(5) Uani 1 1 d .
Pd3 Pd -0.015510(11) 0.727836(10) 0.468146(8) 0.01871(6) Uani 1 1 d .
Cl1 Cl 0.16117(4) 0.61552(3) 0.46246(3) 0.02686(15) Uani 1 1 d .
Cl2 Cl -0.02537(4) 0.84156(3) 0.50308(3) 0.03675(19) Uani 1 1 d .
N1 N -0.01319(11) 0.79342(11) 0.32644(9) 0.0204(5) Uani 1 1 d .
N2 N 0.06818(11) 0.85892(11) 0.40123(9) 0.0189(5) Uani 1 1 d .
N3 N 0.15259(11) 0.84446(11) 0.46879(9) 0.0195(5) Uani 1 1 d .
N4 N 0.22802(12) 0.75041(12) 0.52392(9) 0.0233(5) Uani 1 1 d .
N5 N 0.14013(11) 0.74311(11) 0.31813(9) 0.0191(5) Uani 1 1 d .
N6 N 0.05930(10) 0.64704(10) 0.36822(8) 0.0157(4) Uani 1 1 d .
N7 N -0.01870(11) 0.62637(10) 0.44020(9) 0.0165(4) Uani 1 1 d .
N8 N -0.08373(12) 0.68382(12) 0.52659(9) 0.0229(5) Uani 1 1 d .
C1 C -0.04979(15) 0.75846(14) 0.28825(12) 0.0262(6) Uani 1 1 d .
H1A H -0.0418 0.7088 0.2833 0.031 Uiso 1 1 calc R
C2 C -0.09902(16) 0.79142(16) 0.25539(13) 0.0343(7) Uani 1 1 d .
H2A H -0.1239 0.7651 0.2279 0.041 Uiso 1 1 calc R
C3 C -0.11159(16) 0.86299(16) 0.26299(13) 0.0363(7) Uani 1 1 d .
H3A H -0.1466 0.8864 0.2420 0.044 Uiso 1 1 calc R
C4 C -0.07229(15) 0.90067(16) 0.30186(13) 0.0325(7) Uani 1 1 d .
H4A H -0.0795 0.9503 0.3075 0.039 Uiso 1 1 calc R
C5 C -0.02242(14) 0.86429(14) 0.33217(11) 0.0234(6) Uani 1 1 d .
C6 C 0.02486(15) 0.90030(14) 0.37170(12) 0.0254(6) Uani 1 1 d .
C7 C 0.02525(18) 0.97492(15) 0.37806(15) 0.0402(8) Uani 1 1 d .
H7A H -0.0054 1.0033 0.3564 0.048 Uiso 1 1 calc R
C8 C 0.06866(17) 1.00648(15) 0.41454(15) 0.0402(8) Uani 1 1 d .
H8A H 0.0689 1.0569 0.4185 0.048 Uiso 1 1 calc R
C9 C 0.11370(16) 0.96421(14) 0.44681(13) 0.0312(7) Uani 1 1 d .
C10 C 0.11176(14) 0.88971(13) 0.43875(11) 0.0210(6) Uani 1 1 d .
C11 C 0.15910(18) 0.99101(15) 0.48752(14) 0.0377(8) Uani 1 1 d .
H11A H 0.1612 1.0409 0.4944 0.045 Uiso 1 1 calc R
C12 C 0.20009(17) 0.94584(15) 0.51705(13) 0.0360(7) Uani 1 1 d .
H12A H 0.2313 0.9639 0.5443 0.043 Uiso 1 1 calc R
C13 C 0.19594(15) 0.87186(14) 0.50684(11) 0.0255(6) Uani 1 1 d .
C14 C 0.23918(14) 0.81996(14) 0.53761(11) 0.0235(6) Uani 1 1 d .
C15 C 0.28767(15) 0.83866(16) 0.57718(11) 0.0282(6) Uani 1 1 d .
H15A H 0.2944 0.8873 0.5870 0.034 Uiso 1 1 calc R
C16 C 0.32663(15) 0.78535(16) 0.60252(12) 0.0300(7) Uani 1 1 d .
H16A H 0.3613 0.7973 0.6291 0.036 Uiso 1 1 calc R
C17 C 0.31461(16) 0.71510(16) 0.58869(12) 0.0326(7) Uani 1 1 d .
H17A H 0.3404 0.6779 0.6058 0.039 Uiso 1 1 calc R
C18 C 0.26427(15) 0.69973(16) 0.54932(12) 0.0295(7) Uani 1 1 d .
H18A H 0.2553 0.6513 0.5402 0.035 Uiso 1 1 calc R
C19 C 0.17759(14) 0.79434(14) 0.29414(11) 0.0241(6) Uani 1 1 d .
H19A H 0.1738 0.8418 0.3079 0.029 Uiso 1 1 calc R
C20 C 0.22189(15) 0.78076(15) 0.24980(12) 0.0301(7) Uani 1 1 d .
H20A H 0.2469 0.8184 0.2326 0.036 Uiso 1 1 calc R
C21 C 0.22888(16) 0.71171(16) 0.23121(13) 0.0337(7) Uani 1 1 d .
H21A H 0.2603 0.7007 0.2018 0.040 Uiso 1 1 calc R
C22 C 0.18947(15) 0.65805(15) 0.25590(11) 0.0282(6) Uani 1 1 d .
H22A H 0.1934 0.6101 0.2434 0.034 Uiso 1 1 calc R
C23 C 0.14444(14) 0.67554(13) 0.29890(11) 0.0199(5) Uani 1 1 d .
C24 C 0.09884(13) 0.62331(13) 0.32606(10) 0.0184(5) Uani 1 1 d .
C25 C 0.09622(15) 0.55151(14) 0.30834(11) 0.0236(6) Uani 1 1 d .
H25A H 0.1252 0.5358 0.2786 0.028 Uiso 1 1 calc R
C26 C 0.05256(14) 0.50484(13) 0.33357(12) 0.0228(6) Uani 1 1 d .
H26A H 0.0496 0.4569 0.3208 0.027 Uiso 1 1 calc R
C27 C 0.01188(14) 0.52826(13) 0.37879(11) 0.0195(5) Uani 1 1 d .
C28 C 0.01715(13) 0.60047(12) 0.39547(10) 0.0167(5) Uani 1 1 d .
C29 C -0.03426(15) 0.48414(13) 0.40820(11) 0.0233(6) Uani 1 1 d .
H29A H -0.0404 0.4358 0.3972 0.028 Uiso 1 1 calc R
C30 C -0.07017(14) 0.51110(14) 0.45262(11) 0.0232(6) Uani 1 1 d .
H30A H -0.1014 0.4816 0.4728 0.028 Uiso 1 1 calc R
C31 C -0.06097(13) 0.58228(14) 0.46851(10) 0.0194(5) Uani 1 1 d .
C32 C -0.09700(14) 0.61403(14) 0.51715(11) 0.0205(5) Uani 1 1 d .
C33 C -0.14192(15) 0.57615(15) 0.55120(11) 0.0270(6) Uani 1 1 d .
H33A H -0.1507 0.5271 0.5442 0.032 Uiso 1 1 calc R
C34 C -0.17366(16) 0.61061(16) 0.59541(12) 0.0322(7) Uani 1 1 d .
H34A H -0.2042 0.5854 0.6195 0.039 Uiso 1 1 calc R
C35 C -0.16062(16) 0.68169(17) 0.60428(12) 0.0341(7) Uani 1 1 d .
H35A H -0.1828 0.7066 0.6340 0.041 Uiso 1 1 calc R
C36 C -0.11470(16) 0.71643(15) 0.56938(12) 0.0305(7) Uani 1 1 d .
H36A H -0.1049 0.7653 0.5762 0.037 Uiso 1 1 calc R
Co1 Co -0.168105(19) 0.479450(18) 0.288425(15) 0.02324(9) Uani 1 1 d .
Cl3 Cl -0.12576(4) 0.59269(4) 0.29232(3) 0.04008(19) Uani 1 1 d .
Cl4 Cl -0.23048(5) 0.45615(5) 0.36684(4) 0.0527(2) Uani 1 1 d .
Cl5 Cl -0.23759(4) 0.47210(4) 0.21140(3) 0.03811(19) Uani 1 1 d .
Cl6 Cl -0.07926(4) 0.40203(5) 0.27926(4) 0.0462(2) Uani 1 1 d .

loop_
_atom_site_aniso_label
_atom_site_aniso_U_11
_atom_site_aniso_U_22
_atom_site_aniso_U_33
_atom_site_aniso_U_23
_atom_site_aniso_U_13
_atom_site_aniso_U_12
Pd1 0.01913(11) 0.01196(8) 0.01462(9) -0.00040(7) -0.00049(8) -0.00023(7)
Pd2 0.02289(12) 0.01391(9) 0.01665(10) 0.00008(7) -0.00344(8) -0.00107(7)
Pd3 0.02402(12) 0.01498(9) 0.01713(10) -0.00284(7) 0.00359(8) -0.00149(8)
Cl1 0.0348(4) 0.0150(3) 0.0308(4) 0.0034(3) -0.0093(3) -0.0011(3)
Cl2 0.0514(5) 0.0201(3) 0.0387(4) -0.0115(3) 0.0197(4) -0.0046(3)
N1 0.0210(12) 0.0187(10) 0.0214(11) 0.0040(9) -0.0020(10) -0.0009(9)
N2 0.0226(12) 0.0134(9) 0.0208(11) -0.0019(8) -0.0007(9) -0.0003(9)
N3 0.0224(12) 0.0168(10) 0.0194(11) -0.0028(8) -0.0023(9) -0.0017(9)
N4 0.0280(13) 0.0214(10) 0.0204(11) 0.0016(9) -0.0055(10) -0.0046(10)
N5 0.0176(12) 0.0205(10) 0.0192(11) 0.0012(9) -0.0012(9) -0.0010(9)
N6 0.0179(12) 0.0145(9) 0.0148(10) -0.0015(8) -0.0008(9) -0.0002(8)
N7 0.0184(11) 0.0139(9) 0.0173(10) -0.0013(8) -0.0006(9) -0.0007(8)
N8 0.0271(13) 0.0243(11) 0.0174(11) -0.0009(9) 0.0042(10) -0.0012(10)
C1 0.0259(16) 0.0257(14) 0.0270(15) 0.0036(12) -0.0031(12) -0.0070(11)
C2 0.0319(18) 0.0366(16) 0.0344(17) 0.0106(14) -0.0107(14) -0.0125(13)
C3 0.0300(18) 0.0378(16) 0.0413(18) 0.0204(14) -0.0112(15) -0.0068(13)
C4 0.0318(18) 0.0261(14) 0.0396(18) 0.0117(13) -0.0069(14) 0.0003(12)
C5 0.0222(15) 0.0223(13) 0.0257(14) 0.0063(11) -0.0014(12) 0.0005(11)
C6 0.0298(17) 0.0176(12) 0.0289(15) 0.0012(11) 0.0000(13) 0.0015(11)
C7 0.045(2) 0.0186(13) 0.057(2) 0.0013(14) -0.0172(17) 0.0062(13)
C8 0.052(2) 0.0151(13) 0.054(2) -0.0076(14) -0.0103(17) 0.0055(13)
C9 0.0412(19) 0.0179(12) 0.0345(16) -0.0050(12) -0.0044(14) 0.0006(12)
C10 0.0261(16) 0.0171(11) 0.0199(13) -0.0025(10) -0.0017(11) 0.0004(11)
C11 0.053(2) 0.0175(13) 0.0425(18) -0.0094(13) -0.0124(16) -0.0027(13)
C12 0.049(2) 0.0238(14) 0.0349(17) -0.0092(13) -0.0121(15) -0.0070(14)
C13 0.0321(17) 0.0245(13) 0.0201(13) -0.0035(11) -0.0016(12) -0.0043(12)
C14 0.0236(15) 0.0259(13) 0.0210(13) -0.0015(11) -0.0002(11) -0.0051(11)
C15 0.0295(17) 0.0361(15) 0.0190(13) -0.0026(12) -0.0007(12) -0.0102(13)
C16 0.0256(16) 0.0443(17) 0.0200(14) 0.0001(12) -0.0014(12) -0.0042(13)
C17 0.0309(18) 0.0396(17) 0.0272(15) 0.0055(13) -0.0087(13) 0.0013(14)
C18 0.0321(17) 0.0283(14) 0.0281(15) 0.0012(12) -0.0076(13) -0.0008(13)
C19 0.0224(15) 0.0228(13) 0.0270(14) 0.0045(11) -0.0025(12) -0.0004(11)
C20 0.0271(17) 0.0322(15) 0.0310(15) 0.0066(13) 0.0065(13) -0.0024(12)
C21 0.0335(18) 0.0381(16) 0.0294(16) -0.0012(13) 0.0112(14) -0.0035(13)
C22 0.0313(17) 0.0283(14) 0.0249(14) -0.0061(12) 0.0068(13) 0.0019(12)
C23 0.0201(15) 0.0196(12) 0.0200(13) -0.0003(10) -0.0010(11) 0.0004(10)
C24 0.0200(14) 0.0193(12) 0.0157(12) -0.0011(10) -0.0013(11) 0.0018(10)
C25 0.0262(16) 0.0223(13) 0.0223(14) -0.0059(11) 0.0034(12) 0.0017(11)
C26 0.0261(16) 0.0161(12) 0.0263(14) -0.0077(11) 0.0005(12) -0.0013(10)
C27 0.0216(14) 0.0176(11) 0.0192(13) -0.0026(10) -0.0026(11) -0.0004(10)
C28 0.0200(14) 0.0150(11) 0.0151(12) 0.0001(9) -0.0041(10) -0.0015(10)
C29 0.0317(16) 0.0145(12) 0.0238(14) -0.0001(10) -0.0046(12) -0.0043(11)
C30 0.0251(16) 0.0216(13) 0.0231(14) 0.0023(11) 0.0016(12) -0.0044(11)
C31 0.0205(15) 0.0202(12) 0.0177(13) 0.0031(10) -0.0018(11) -0.0015(10)
C32 0.0226(15) 0.0223(12) 0.0167(13) 0.0037(10) -0.0017(11) 0.0004(11)
C33 0.0315(17) 0.0258(13) 0.0237(14) 0.0051(11) 0.0025(12) 0.0005(12)
C34 0.0351(18) 0.0371(16) 0.0244(15) 0.0093(13) 0.0084(13) -0.0013(13)
C35 0.0404(19) 0.0394(17) 0.0225(15) -0.0037(13) 0.0113(13) -0.0001(14)
C36 0.0383(18) 0.0295(14) 0.0237(14) -0.0057(12) 0.0089(13) -0.0006(13)
Co1 0.0253(2) 0.02089(18) 0.02357(19) -0.00340(14) -0.00025(16) -0.00084(15)
Cl3 0.0473(5) 0.0243(3) 0.0487(5) -0.0006(3) -0.0105(4) -0.0100(3)
Cl4 0.0722(7) 0.0428(5) 0.0431(5) -0.0053(4) 0.0299(5) -0.0060(4)
Cl5 0.0447(5) 0.0269(3) 0.0428(4) -0.0041(3) -0.0206(4) 0.0022(3)
Cl6 0.0301(5) 0.0509(5) 0.0577(5) -0.0303(4) -0.0115(4) 0.0128(4)

loop_
_atom_type_symbol
_atom_type_description
_atom_type_scat_dispersion_real
_atom_type_scat_dispersion_imag
_atom_type_scat_source
C C 0.0033 0.0016 'International Tables Vol C Tables 4.2.6.8 and 6.1.1.4'
H H 0.0000 0.0000 'International Tables Vol C Tables 4.2.6.8 and 6.1.1.4'
N N 0.0061 0.0033 'International Tables Vol C Tables 4.2.6.8 and 6.1.1.4'
Cl Cl 0.1484 0.1585 'International Tables Vol C Tables 4.2.6.8 and 6.1.1.4'
Co Co 0.3494 0.9721 'International Tables Vol C Tables 4.2.6.8 and 6.1.1.4'
Pd Pd -0.9988 1.0072 'International Tables Vol C Tables 4.2.6.8 and 6.1.1.4'

loop_
_geom_angle_atom_site_label_1
_geom_angle_atom_site_label_2
_geom_angle_atom_site_label_3
_geom_angle
N6 Pd1 N2 177.76(8)
N6 Pd1 N5 78.31(8)
N2 Pd1 N5 100.51(8)
N6 Pd1 N1 99.81(8)
N2 Pd1 N1 78.26(8)
N5 Pd1 N1 90.46(8)
N6 Pd1 Pd2 94.44(6)
N2 Pd1 Pd2 87.54(6)
N5 Pd1 Pd2 94.54(6)
N1 Pd1 Pd2 165.59(6)
N6 Pd1 Pd3 87.51(6)
N2 Pd1 Pd3 93.87(6)
N5 Pd1 Pd3 164.47(5)
N1 Pd1 Pd3 98.25(6)
Pd2 Pd1 Pd3 80.139(9)
N3 Pd2 N4 80.46(9)
N3 Pd2 Cl1 174.19(6)
N4 Pd2 Cl1 93.95(6)
N3 Pd2 Pd1 86.44(6)
N4 Pd2 Pd1 166.37(6)
Cl1 Pd2 Pd1 99.022(18)
N3 Pd2 Pd3 93.54(6)
N4 Pd2 Pd3 134.14(7)
Cl1 Pd2 Pd3 91.498(19)
Pd1 Pd2 Pd3 50.067(7)
N7 Pd3 N8 80.06(9)
N7 Pd3 Cl2 173.15(6)
N8 Pd3 Cl2 94.18(6)
N7 Pd3 Pd1 86.39(6)
N8 Pd3 Pd1 166.35(6)
Cl2 Pd3 Pd1 99.23(2)
N7 Pd3 Pd2 94.11(6)
N8 Pd3 Pd2 132.50(6)
Cl2 Pd3 Pd2 92.53(2)
Pd1 Pd3 Pd2 49.793(6)
C1 N1 C5 119.0(2)
C1 N1 Pd1 129.36(18)
C5 N1 Pd1 111.60(17)
C6 N2 C10 119.2(2)
C6 N2 Pd1 116.95(17)
C10 N2 Pd1 123.82(17)
C13 N3 C10 118.8(2)
C13 N3 Pd2 115.44(17)
C10 N3 Pd2 125.75(17)
C18 N4 C14 119.5(2)
C18 N4 Pd2 127.44(19)
C14 N4 Pd2 113.06(18)
C19 N5 C23 119.8(2)
C19 N5 Pd1 128.62(18)
C23 N5 Pd1 111.49(16)
C24 N6 C28 119.2(2)
C24 N6 Pd1 117.14(16)
C28 N6 Pd1 123.61(16)
C31 N7 C28 119.0(2)
C31 N7 Pd3 115.68(17)
C28 N7 Pd3 125.36(16)
C36 N8 C32 119.0(2)
C36 N8 Pd3 127.86(19)
C32 N8 Pd3 113.08(17)
N1 C1 C2 122.5(3)
C3 C2 C1 119.0(3)
C2 C3 C4 119.0(3)
C5 C4 C3 118.6(3)
N1 C5 C4 121.7(3)
N1 C5 C6 115.6(2)
C4 C5 C6 122.7(3)
N2 C6 C7 121.0(3)
N2 C6 C5 117.3(2)
C7 C6 C5 121.7(3)
C8 C7 C6 120.6(3)
C7 C8 C9 119.5(3)
C11 C9 C8 124.4(3)
C11 C9 C10 117.7(3)
C8 C9 C10 117.8(3)
N2 C10 N3 116.2(2)
N2 C10 C9 121.8(2)
N3 C10 C9 122.0(2)
C12 C11 C9 120.1(3)
C11 C12 C13 119.4(3)
N3 C13 C12 122.0(3)
N3 C13 C14 116.0(2)
C12 C13 C14 122.0(2)
N4 C14 C15 121.1(3)
N4 C14 C13 114.9(2)
C15 C14 C13 124.0(3)
C14 C15 C16 119.0(3)
C17 C16 C15 119.4(3)
C16 C17 C18 118.7(3)
N4 C18 C17 122.2(3)
N5 C19 C20 122.2(3)
C21 C20 C19 118.7(3)
C20 C21 C22 119.3(3)
C23 C22 C21 119.1(3)
N5 C23 C22 120.8(2)
N5 C23 C24 116.0(2)
C22 C23 C24 123.2(2)
N6 C24 C25 121.3(2)
N6 C24 C23 117.0(2)
C25 C24 C23 121.7(2)
C26 C25 C24 120.3(2)
C25 C26 C27 119.2(2)
C26 C27 C29 123.8(2)
C26 C27 C28 118.2(2)
C29 C27 C28 118.0(2)
N6 C28 N7 116.8(2)
N6 C28 C27 121.6(2)
N7 C28 C27 121.6(2)
C30 C29 C27 119.6(2)
C29 C30 C31 119.9(2)
N7 C31 C30 121.9(2)
N7 C31 C32 115.7(2)
C30 C31 C32 122.4(2)
N8 C32 C33 121.2(2)
N8 C32 C31 115.5(2)
C33 C32 C31 123.3(2)
C34 C33 C32 119.1(3)
C35 C34 C33 119.3(3)
C34 C35 C36 119.0(3)
N8 C36 C35 122.3(3)
Cl6 Co1 Cl4 111.25(4)
Cl6 Co1 Cl3 109.05(4)
Cl4 Co1 Cl3 109.80(3)
Cl6 Co1 Cl5 109.53(3)
Cl4 Co1 Cl5 109.52(4)
Cl3 Co1 Cl5 107.60(3)

loop_
_geom_bond_atom_site_label_1
_geom_bond_atom_site_label_2
_geom_bond_distance
Pd1 N6 2.024(2)
Pd1 N2 2.028(2)
Pd1 N5 2.197(2)
Pd1 N1 2.208(2)
Pd1 Pd2 2.5195(3)
Pd1 Pd3 2.5297(3)
Pd2 N3 2.011(2)
Pd2 N4 2.076(2)
Pd2 Cl1 2.2908(6)
Pd2 Pd3 3.2503(3)
Pd3 N7 2.0154(19)
Pd3 N8 2.089(2)
Pd3 Cl2 2.2955(7)
N1 C1 1.326(3)
N1 C5 1.347(3)
N2 C6 1.342(3)
N2 C10 1.358(3)
N3 C13 1.338(3)
N3 C10 1.363(3)
N4 C18 1.327(4)
N4 C14 1.361(3)
N5 C19 1.332(3)
N5 C23 1.349(3)
N6 C24 1.339(3)
N6 C28 1.360(3)
N7 C31 1.345(3)
N7 C28 1.361(3)
N8 C36 1.331(3)
N8 C32 1.352(3)
C1 C2 1.380(4)
C2 C3 1.375(4)
C3 C4 1.391(4)
C4 C5 1.386(4)
C5 C6 1.477(4)
C6 C7 1.407(4)
C7 C8 1.346(4)
C8 C9 1.407(4)
C9 C11 1.402(4)
C9 C10 1.410(3)
C11 C12 1.357(4)
C12 C13 1.410(4)
C13 C14 1.479(4)
C14 C15 1.376(4)
C15 C16 1.390(4)
C16 C17 1.377(4)
C17 C18 1.384(4)
C19 C20 1.384(4)
C20 C21 1.374(4)
C21 C22 1.393(4)
C22 C23 1.385(4)
C23 C24 1.469(4)
C24 C25 1.411(3)
C25 C26 1.358(4)
C26 C27 1.405(4)
C27 C29 1.405(4)
C27 C28 1.414(3)
C29 C30 1.363(4)
C30 C31 1.398(4)
C31 C32 1.477(4)
C32 C33 1.386(4)
C33 C34 1.379(4)
C34 C35 1.372(4)
C35 C36 1.381(4)
Co1 Cl6 2.2638(9)
Co1 Cl4 2.2660(9)
Co1 Cl3 2.2776(8)
Co1 Cl5 2.2791(8)

loop_
_platon_squeeze_void_nr
_platon_squeeze_void_average_x
_platon_squeeze_void_average_y
_platon_squeeze_void_average_z
_platon_squeeze_void_volume
_platon_squeeze_void_count_electrons
_platon_squeeze_void_content
1 0.495 0.176 0.138 176 33 ' '
2 0.995 0.176 0.362 176 33 ' '
3 0.495 0.324 0.638 176 33 ' '
4 0.995 0.324 0.862 176 33 ' '
5 0.005 0.676 0.138 176 33 ' '
6 0.505 0.676 0.362 176 33 ' '
7 0.005 0.824 0.638 176 33 ' '
8 0.505 0.824 0.862 176 33 ' '
